data_2230955
loop_
_publ_author_name
'Seo, Pil Ja'
'Choi, Hong Dae'
'Son, Byeng Wha'
'Lee, Uk'

_publ_section_title
;
 5-Chloro-3-cyclopentylsulfinyl-2-methyl-1-benzofuran
;
_journal_coeditor_code ZL2373
_journal_issue 7
_journal_name_full 'Acta Crystallographica Section E'
_journal_page_first o1557
_journal_paper_doi 10.1107/S1600536811019775
_journal_volume 67
_journal_year 2011
_chemical_formula_iupac 'C14 H15 Cl O2 S'
_chemical_formula_moiety 'C14 H15 Cl O2 S'
_chemical_formula_sum 'C14 H15 Cl O2 S'
_chemical_formula_weight 282.77
_chemical_name_systematic
;
5-Chloro-3-cyclopentylsulfinyl-2-methyl-1-benzofuran
;
_space_group_IT_number 2
_symmetry_cell_setting triclinic
_symmetry_space_group_name_Hall '-P 1'
_symmetry_space_group_name_H-M 'P -1'
_atom_sites_solution_hydrogens difmap
_atom_sites_solution_primary direct
_atom_sites_solution_secondary difmap
_cell_angle_alpha 73.614(2)
_cell_angle_beta 78.110(2)
_cell_angle_gamma 88.087(2)
_cell_formula_units_Z 2
_cell_length_a 6.3337(3)
_cell_length_b 8.9449(4)
_cell_length_c 12.1157(5)
_cell_measurement_reflns_used 4102
_cell_measurement_temperature 173(2)
_cell_measurement_theta_max 27.55
_cell_measurement_theta_min 2.37
_cell_volume 644.17(5)
_computing_cell_refinement '<i>SAINT</i> (Bruker, 2009)'
_computing_data_collection '<i>APEX2</i> (Bruker, 2009)'
_computing_data_reduction '<i>SAINT</i> (Bruker, 2009)'
_computing_molecular_graphics '<i>ORTEP-3</i> (Farrugia, 1997) and <i>DIAMOND</i> (Brandenburg, 1998)'
_computing_publication_material '<i>SHELXL97</i> (Sheldrick, 2008)'
_computing_structure_refinement '<i>SHELXL97</i> (Sheldrick, 2008)'
_computing_structure_solution '<i>SHELXS97</i> (Sheldrick, 2008)'
_diffrn_ambient_temperature 173(2)
_diffrn_detector_area_resol_mean 10.0
_diffrn_measured_fraction_theta_full 0.997
_diffrn_measured_fraction_theta_max 0.997
_diffrn_measurement_device_type 'Bruker SMART APEXII CCD'
_diffrn_measurement_method '\f and \w'
_diffrn_radiation_monochromator 'graphite multilayer'
_diffrn_radiation_source 'rotating anode'
_diffrn_radiation_type MoK\a
_diffrn_radiation_wavelength 0.71073
_diffrn_reflns_av_R_equivalents 0.0546
_diffrn_reflns_av_sigmaI/netI 0.0456
_diffrn_reflns_limit_h_max 8
_diffrn_reflns_limit_h_min -8
_diffrn_reflns_limit_k_max 11
_diffrn_reflns_limit_k_min -11
_diffrn_reflns_limit_l_max 14
_diffrn_reflns_limit_l_min -15
_diffrn_reflns_number 11628
_diffrn_reflns_theta_full 27.65
_diffrn_reflns_theta_max 27.65
_diffrn_reflns_theta_min 1.79
_diffrn_standards_number 0
_exptl_absorpt_coefficient_mu 0.449
_exptl_absorpt_correction_T_max 0.9160
_exptl_absorpt_correction_T_min 0.8577
_exptl_absorpt_correction_type multi-scan
_exptl_absorpt_process_details '(SADABS; Bruker, 2009)'
_exptl_crystal_colour colourless
_exptl_crystal_density_diffrn 1.458
_exptl_crystal_density_method 'not measured'
_exptl_crystal_description block
_exptl_crystal_F_000 296
_exptl_crystal_size_max 0.35
_exptl_crystal_size_mid 0.26
_exptl_crystal_size_min 0.20
_refine_diff_density_max 0.432
_refine_diff_density_min -0.264
_refine_ls_extinction_method none
_refine_ls_goodness_of_fit_ref 1.045
_refine_ls_hydrogen_treatment constr
_refine_ls_matrix_type full
_refine_ls_number_parameters 164
_refine_ls_number_reflns 2995
_refine_ls_number_restraints 0
_refine_ls_restrained_S_all 1.045
_refine_ls_R_factor_all 0.0490
_refine_ls_R_factor_gt 0.0397
_refine_ls_shift/su_max 0.001
_refine_ls_shift/su_mean 0.000
_refine_ls_structure_factor_coef Fsqd
_refine_ls_weighting_details 'calc w=1/[\s^2^(Fo^2^)+(0.0486P)^2^+0.2468P] where P=(Fo^2^+2Fc^2^)/3'
_refine_ls_weighting_scheme calc
_refine_ls_wR_factor_gt 0.0992
_refine_ls_wR_factor_ref 0.1051
_reflns_number_gt 2514
_reflns_number_total 2995
_reflns_threshold_expression I>2\s(I)
_cod_data_source_file zl2373.cif
_cod_data_source_block I
_cod_database_code 2230955
_cod_database_fobs_code 2230955

loop_
_symmetry_equiv_pos_as_xyz
'x, y, z'
'-x, -y, -z'

loop_
_atom_site_type_symbol
_atom_site_label
_atom_site_fract_x
_atom_site_fract_y
_atom_site_fract_z
_atom_site_U_iso_or_equiv
_atom_site_adp_type
_atom_site_calc_flag
_atom_site_refinement_flags
_atom_site_occupancy
_atom_site_symmetry_multiplicity
_atom_site_disorder_assembly
_atom_site_disorder_group
Cl Cl1 1.11290(7) 0.07397(6) 0.16222(5) 0.03628(15) Uani d . 1 2 . .
S S1 0.45480(7) 0.51787(5) 0.33115(4) 0.02483(14) Uani d . 1 2 . .
O O1 0.24300(19) 0.08162(14) 0.43094(11) 0.0254(3) Uani d . 1 2 . .
O O2 0.6818(2) 0.54497(15) 0.33897(13) 0.0345(3) Uani d . 1 2 . .
C C1 0.4123(3) 0.3158(2) 0.36271(16) 0.0238(4) Uani d . 1 2 . .
C C2 0.5584(3) 0.2048(2) 0.32358(15) 0.0216(4) Uani d . 1 2 . .
C C3 0.7684(3) 0.2107(2) 0.25933(16) 0.0238(4) Uani d . 1 2 . .
H H3 0.8512 0.3054 0.2287 0.029 Uiso calc R 1 2 . .
C C4 0.8508(3) 0.0724(2) 0.24220(16) 0.0247(4) Uani d . 1 2 . .
C C5 0.7343(3) -0.0685(2) 0.28622(17) 0.0267(4) Uani d . 1 2 . .
H H5 0.7976 -0.1606 0.2714 0.032 Uiso calc R 1 2 . .
C C6 0.5269(3) -0.0747(2) 0.35141(17) 0.0263(4) Uani d . 1 2 . .
H H6 0.4450 -0.1697 0.3833 0.032 Uiso calc R 1 2 . .
C C7 0.4445(3) 0.0636(2) 0.36806(15) 0.0224(4) Uani d . 1 2 . .
C C8 0.2289(3) 0.2361(2) 0.42738(16) 0.0246(4) Uani d . 1 2 . .
C C9 0.0257(3) 0.2831(2) 0.49225(18) 0.0313(4) Uani d . 1 2 . .
H H9A 0.0574 0.3630 0.5281 0.047 Uiso calc R 1 2 . .
H H9B -0.0443 0.1921 0.5539 0.047 Uiso calc R 1 2 . .
H H9C -0.0707 0.3252 0.4378 0.047 Uiso calc R 1 2 . .
C C10 0.4471(3) 0.5660(2) 0.17647(16) 0.0252(4) Uani d . 1 2 . .
H H10 0.5579 0.5056 0.1366 0.030 Uiso calc R 1 2 . .
C C11 0.4876(3) 0.7408(2) 0.11699(17) 0.0305(4) Uani d . 1 2 . .
H H11A 0.4244 0.8030 0.1710 0.037 Uiso calc R 1 2 . .
H H11B 0.6440 0.7665 0.0894 0.037 Uiso calc R 1 2 . .
C C12 0.3739(3) 0.7690(2) 0.01427(18) 0.0343(4) Uani d . 1 2 . .
H H12A 0.3433 0.8808 -0.0155 0.041 Uiso calc R 1 2 . .
H H12B 0.4619 0.7336 -0.0508 0.041 Uiso calc R 1 2 . .
C C13 0.1660(3) 0.6720(3) 0.0669(2) 0.0414(5) Uani d . 1 2 . .
H H13A 0.1129 0.6397 0.0055 0.050 Uiso calc R 1 2 . .
H H13B 0.0528 0.7324 0.1035 0.050 Uiso calc R 1 2 . .
C C14 0.2223(3) 0.5299(2) 0.15928(19) 0.0335(4) Uani d . 1 2 . .
H H14A 0.2250 0.4354 0.1319 0.040 Uiso calc R 1 2 . .
H H14B 0.1150 0.5126 0.2340 0.040 Uiso calc R 1 2 . .

loop_
_atom_site_aniso_label
_atom_site_aniso_U_11
_atom_site_aniso_U_22
_atom_site_aniso_U_33
_atom_site_aniso_U_12
_atom_site_aniso_U_13
_atom_site_aniso_U_23
Cl1 0.0254(2) 0.0385(3) 0.0432(3) 0.00585(19) -0.0012(2) -0.0135(2)
S1 0.0279(2) 0.0181(2) 0.0302(3) 0.00119(17) -0.00814(18) -0.00808(18)
O1 0.0235(6) 0.0213(6) 0.0307(7) -0.0011(5) -0.0035(5) -0.0077(5)
O2 0.0342(7) 0.0262(7) 0.0469(9) -0.0037(6) -0.0199(6) -0.0076(6)
C1 0.0257(8) 0.0194(8) 0.0273(10) 0.0016(7) -0.0076(7) -0.0069(7)
C2 0.0236(8) 0.0205(8) 0.0230(9) 0.0018(6) -0.0085(7) -0.0070(7)
C3 0.0240(8) 0.0219(9) 0.0264(9) 0.0000(7) -0.0070(7) -0.0068(7)
C4 0.0217(8) 0.0286(9) 0.0252(9) 0.0041(7) -0.0075(7) -0.0084(8)
C5 0.0318(9) 0.0228(9) 0.0298(10) 0.0052(7) -0.0114(8) -0.0110(8)
C6 0.0293(9) 0.0210(9) 0.0297(10) -0.0024(7) -0.0082(7) -0.0071(8)
C7 0.0222(8) 0.0225(9) 0.0226(9) -0.0009(6) -0.0063(7) -0.0053(7)
C8 0.0259(9) 0.0219(9) 0.0268(10) 0.0010(7) -0.0071(7) -0.0069(7)
C9 0.0264(9) 0.0296(10) 0.0350(11) 0.0027(8) -0.0020(8) -0.0079(9)
C10 0.0249(9) 0.0228(9) 0.0289(10) 0.0010(7) -0.0063(7) -0.0084(8)
C11 0.0346(10) 0.0234(10) 0.0325(11) -0.0034(8) -0.0108(8) -0.0031(8)
C12 0.0390(11) 0.0325(11) 0.0315(11) 0.0022(8) -0.0120(9) -0.0058(9)
C13 0.0331(11) 0.0504(14) 0.0406(13) 0.0013(9) -0.0149(9) -0.0074(11)
C14 0.0294(10) 0.0325(11) 0.0404(12) -0.0035(8) -0.0123(8) -0.0087(9)

loop_
_atom_type_symbol
_atom_type_description
_atom_type_scat_dispersion_real
_atom_type_scat_dispersion_imag
_atom_type_scat_source
C C 0.0033 0.0016 'International Tables Vol C Tables 4.2.6.8 and 6.1.1.4'
H H 0.0000 0.0000 'International Tables Vol C Tables 4.2.6.8 and 6.1.1.4'
O O 0.0106 0.0060 'International Tables Vol C Tables 4.2.6.8 and 6.1.1.4'
S S 0.1246 0.1234 'International Tables Vol C Tables 4.2.6.8 and 6.1.1.4'
Cl Cl 0.1484 0.1585 'International Tables Vol C Tables 4.2.6.8 and 6.1.1.4'

loop_
_geom_angle_atom_site_label_1
_geom_angle_atom_site_label_2
_geom_angle_atom_site_label_3
_geom_angle_site_symmetry_1
_geom_angle_site_symmetry_3
_geom_angle
_geom_angle_publ_flag
O2 S1 C1 . . 107.59(8) ?
O2 S1 C10 . . 107.13(8) ?
C1 S1 C10 . . 96.85(8) ?
C8 O1 C7 . . 106.57(13) ?
C8 C1 C2 . . 107.35(15) ?
C8 C1 S1 . . 125.01(14) ?
C2 C1 S1 . . 127.63(14) ?
C7 C2 C3 . . 119.67(16) ?
C7 C2 C1 . . 104.65(15) ?
C3 C2 C1 . . 135.66(16) ?
C4 C3 C2 . . 116.77(16) ?
C4 C3 H3 . . 121.6 ?
C2 C3 H3 . . 121.6 ?
C3 C4 C5 . . 123.11(17) ?
C3 C4 Cl1 . . 118.46(14) ?
C5 C4 Cl1 . . 118.43(14) ?
C6 C5 C4 . . 120.05(17) ?
C6 C5 H5 . . 120.0 ?
C4 C5 H5 . . 120.0 ?
C7 C6 C5 . . 116.80(16) ?
C7 C6 H6 . . 121.6 ?
C5 C6 H6 . . 121.6 ?
O1 C7 C6 . . 125.67(16) ?
O1 C7 C2 . . 110.74(15) ?
C6 C7 C2 . . 123.59(17) ?
C1 C8 O1 . . 110.68(15) ?
C1 C8 C9 . . 132.96(17) ?
O1 C8 C9 . . 116.36(15) ?
C8 C9 H9A . . 109.5 ?
C8 C9 H9B . . 109.5 ?
H9A C9 H9B . . 109.5 ?
C8 C9 H9C . . 109.5 ?
H9A C9 H9C . . 109.5 ?
H9B C9 H9C . . 109.5 ?
C11 C10 C14 . . 105.36(15) ?
C11 C10 S1 . . 111.26(12) ?
C14 C10 S1 . . 111.01(13) ?
C11 C10 H10 . . 109.7 ?
C14 C10 H10 . . 109.7 ?
S1 C10 H10 . . 109.7 ?
C12 C11 C10 . . 102.68(15) ?
C12 C11 H11A . . 111.2 ?
C10 C11 H11A . . 111.2 ?
C12 C11 H11B . . 111.2 ?
C10 C11 H11B . . 111.2 ?
H11A C11 H11B . . 109.1 ?
C13 C12 C11 . . 103.48(17) ?
C13 C12 H12A . . 111.1 ?
C11 C12 H12A . . 111.1 ?
C13 C12 H12B . . 111.1 ?
C11 C12 H12B . . 111.1 ?
H12A C12 H12B . . 109.0 ?
C12 C13 C14 . . 105.84(16) ?
C12 C13 H13A . . 110.6 ?
C14 C13 H13A . . 110.6 ?
C12 C13 H13B . . 110.6 ?
C14 C13 H13B . . 110.6 ?
H13A C13 H13B . . 108.7 ?
C13 C14 C10 . . 105.96(16) ?
C13 C14 H14A . . 110.5 ?
C10 C14 H14A . . 110.5 ?
C13 C14 H14B . . 110.5 ?
C10 C14 H14B . . 110.5 ?
H14A C14 H14B . . 108.7 ?

loop_
_geom_bond_atom_site_label_1
_geom_bond_atom_site_label_2
_geom_bond_site_symmetry_2
_geom_bond_distance
_geom_bond_publ_flag
Cl1 C4 . 1.7398(18) ?
S1 O2 . 1.4926(13) ?
S1 C1 . 1.7571(17) ?
S1 C10 . 1.8113(19) ?
O1 C8 . 1.371(2) ?
O1 C7 . 1.375(2) ?
C1 C8 . 1.355(3) ?
C1 C2 . 1.446(2) ?
C2 C7 . 1.387(2) ?
C2 C3 . 1.390(2) ?
C3 C4 . 1.380(2) ?
C3 H3 . 0.9500 ?
C4 C5 . 1.392(3) ?
C5 C6 . 1.380(3) ?
C5 H5 . 0.9500 ?
C6 C7 . 1.377(2) ?
C6 H6 . 0.9500 ?
C8 C9 . 1.478(3) ?
C9 H9A . 0.9800 ?
C9 H9B . 0.9800 ?
C9 H9C . 0.9800 ?
C10 C11 . 1.532(2) ?
C10 C14 . 1.538(2) ?
C10 H10 . 1.0000 ?
C11 C12 . 1.520(3) ?
C11 H11A . 0.9900 ?
C11 H11B . 0.9900 ?
C12 C13 . 1.520(3) ?
C12 H12A . 0.9900 ?
C12 H12B . 0.9900 ?
C13 C14 . 1.525(3) ?
C13 H13A . 0.9900 ?
C13 H13B . 0.9900 ?
C14 H14A . 0.9900 ?
C14 H14B . 0.9900 ?

loop_
_geom_hbond_atom_site_label_D
_geom_hbond_atom_site_label_H
_geom_hbond_atom_site_label_A
_geom_hbond_site_symmetry_A
_geom_hbond_distance_DH
_geom_hbond_distance_HA
_geom_hbond_distance_DA
_geom_hbond_angle_DHA
C5 H5 O2 1_545 0.95 2.61 3.349(2) 135

loop_
_geom_torsion_atom_site_label_1
_geom_torsion_atom_site_label_2
_geom_torsion_atom_site_label_3
_geom_torsion_atom_site_label_4
_geom_torsion_site_symmetry_1
_geom_torsion_site_symmetry_2
_geom_torsion_site_symmetry_3
_geom_torsion_site_symmetry_4
_geom_torsion
_geom_torsion_publ_flag
O2 S1 C1 C8 . . . . 140.45(16) ?
C10 S1 C1 C8 . . . . -109.10(16) ?
O2 S1 C1 C2 . . . . -41.40(18) ?
C10 S1 C1 C2 . . . . 69.05(16) ?
C8 C1 C2 C7 . . . . 1.03(19) ?
S1 C1 C2 C7 . . . . -177.38(13) ?
C8 C1 C2 C3 . . . . -177.56(19) ?
S1 C1 C2 C3 . . . . 4.0(3) ?
C7 C2 C3 C4 . . . . 0.9(2) ?
C1 C2 C3 C4 . . . . 179.35(18) ?
C2 C3 C4 C5 . . . . -0.3(3) ?
C2 C3 C4 Cl1 . . . . 179.95(12) ?
C3 C4 C5 C6 . . . . -0.7(3) ?
Cl1 C4 C5 C6 . . . . 179.13(13) ?
C4 C5 C6 C7 . . . . 0.9(3) ?
C8 O1 C7 C6 . . . . 178.72(16) ?
C8 O1 C7 C2 . . . . -0.52(18) ?
C5 C6 C7 O1 . . . . -179.37(15) ?
C5 C6 C7 C2 . . . . -0.2(3) ?
C3 C2 C7 O1 . . . . 178.56(14) ?
C1 C2 C7 O1 . . . . -0.31(19) ?
C3 C2 C7 C6 . . . . -0.7(3) ?
C1 C2 C7 C6 . . . . -179.57(16) ?
C2 C1 C8 O1 . . . . -1.41(19) ?
S1 C1 C8 O1 . . . . 177.05(12) ?
C2 C1 C8 C9 . . . . 178.34(19) ?
S1 C1 C8 C9 . . . . -3.2(3) ?
C7 O1 C8 C1 . . . . 1.22(18) ?
C7 O1 C8 C9 . . . . -178.58(15) ?
O2 S1 C10 C11 . . . . -67.30(14) ?
C1 S1 C10 C11 . . . . -178.13(13) ?
O2 S1 C10 C14 . . . . 175.72(12) ?
C1 S1 C10 C14 . . . . 64.89(14) ?
C14 C10 C11 C12 . . . . -33.7(2) ?
S1 C10 C11 C12 . . . . -154.09(13) ?
C10 C11 C12 C13 . . . . 41.2(2) ?
C11 C12 C13 C14 . . . . -33.2(2) ?
C12 C13 C14 C10 . . . . 12.1(2) ?
C11 C10 C14 C13 . . . . 13.5(2) ?
S1 C10 C14 C13 . . . . 134.01(15) ?
